data_4347517
loop_
_publ_author_name
'Marmier, Mathieu'
'Wise, Matthew D.'
'Holstein, Julian J.'
'Pattison, Philip'
'Schenk, Kurt'
'Solari, Euro'
'Scopelliti, Rosario'
'Severin, Kay'

_publ_section_title
;
 Carboxylic Acid Functionalized Clathrochelate Complexes: Large, Robust,
 and Easy-to-Access Metalloligands.
;
_journal_issue 8
_journal_name_full 'Inorganic chemistry'
_journal_page_first 4006
_journal_page_last 4015
_journal_paper_doi 10.1021/acs.inorgchem.6b00276
_journal_volume 55
_journal_year 2016
_chemical_formula_moiety 'C32 H34 B2 Fe N6 O10, 4(C2 H6 O S)'
_chemical_formula_sum 'C40 H58 B2 Fe N6 O14 S4'
_chemical_formula_weight 1052.63
_space_group_crystal_system triclinic
_space_group_IT_number 2
_space_group_name_Hall '-P 1'
_space_group_name_H-M_alt 'P -1'
_atom_sites_solution_hydrogens geom
_audit_creation_method SHELXL-2014/7
_cell_angle_alpha 79.350(11)
_cell_angle_beta 89.029(10)
_cell_angle_gamma 78.237(6)
_cell_formula_units_Z 2
_cell_length_a 12.1065(11)
_cell_length_b 12.7170(10)
_cell_length_c 16.224(2)
_cell_measurement_reflns_used 246
_cell_measurement_temperature 100(2)
_cell_measurement_theta_max 22
_cell_measurement_theta_min 3
_cell_volume 2402.7(4)
_computing_cell_refinement 'Dirax/lsq (Duisenberg & Schreurs, 1989-2000)'
_computing_data_collection 'Collect (Bruker AXS BV, 1997-2004)'
_computing_data_reduction 'EvalCCD (Duisenberg & Schreurs, 1990-2000)'
_computing_molecular_graphics 'shelXle (Huebschle, 2014)'
_computing_publication_material 'enCIFer 1.3, CCDC, 2008'
_computing_structure_refinement 'SHELXL-2014/7 (Sheldrick, 2014)'
_computing_structure_solution 'SHELXS-97 (Sheldrick, 1990)'
_diffrn_ambient_temperature 100(2)
_diffrn_measured_fraction_theta_full 0.988
_diffrn_measured_fraction_theta_max 0.978
_diffrn_measurement_device_type 'Bruker APEX II CCD'
_diffrn_measurement_method 'phi and omega scans'
_diffrn_radiation_monochromator graphite
_diffrn_radiation_source 'fine-focus sealed tube'
_diffrn_radiation_type MoK\a
_diffrn_radiation_wavelength 0.71073
_diffrn_reflns_av_R_equivalents 0.0821
_diffrn_reflns_av_unetI/netI 0.0753
_diffrn_reflns_Laue_measured_fraction_full 0.988
_diffrn_reflns_Laue_measured_fraction_max 0.978
_diffrn_reflns_limit_h_max 15
_diffrn_reflns_limit_h_min -15
_diffrn_reflns_limit_k_max 13
_diffrn_reflns_limit_k_min -16
_diffrn_reflns_limit_l_max 21
_diffrn_reflns_limit_l_min -21
_diffrn_reflns_number 36686
_diffrn_reflns_point_group_measured_fraction_full 0.988
_diffrn_reflns_point_group_measured_fraction_max 0.978
_diffrn_reflns_theta_full 25.242
_diffrn_reflns_theta_max 27.499
_diffrn_reflns_theta_min 3.049
_exptl_absorpt_coefficient_mu 0.558
_exptl_absorpt_correction_T_max 0.7456
_exptl_absorpt_correction_T_min 0.5635
_exptl_absorpt_correction_type multi-scan
_exptl_absorpt_process_details 'SADABS 2008, Bruker AXS, 2008'
_exptl_crystal_colour red
_exptl_crystal_density_diffrn 1.455
_exptl_crystal_description prism
_exptl_crystal_F_000 1104
_exptl_crystal_size_max 0.410
_exptl_crystal_size_mid 0.230
_exptl_crystal_size_min 0.140
_refine_diff_density_max 2.119
_refine_diff_density_min -1.552
_refine_diff_density_rms 0.161
_refine_ls_extinction_method none
_refine_ls_goodness_of_fit_ref 1.111
_refine_ls_hydrogen_treatment constr
_refine_ls_matrix_type full
_refine_ls_number_parameters 743
_refine_ls_number_reflns 10805
_refine_ls_number_restraints 2167
_refine_ls_restrained_S_all 1.053
_refine_ls_R_factor_all 0.1410
_refine_ls_R_factor_gt 0.1072
_refine_ls_shift/su_max 0.000
_refine_ls_shift/su_mean 0.000
_refine_ls_structure_factor_coef Fsqd
_refine_ls_weighting_details 'w=1/[\s^2^(Fo^2^)+(0.1404P)^2^+11.8380P] where P=(Fo^2^+2Fc^2^)/3'
_refine_ls_weighting_scheme calc
_refine_ls_wR_factor_gt 0.2666
_refine_ls_wR_factor_ref 0.2952
_reflns_Friedel_coverage 0.000
_reflns_number_gt 7829
_reflns_number_total 10805
_reflns_threshold_expression 'I > 2\s(I)'
_cod_data_source_file ic6b00276_si_003.cif
_cod_data_source_block ligand8
_cod_original_cell_volume 2402.6(5)
_cod_database_code 4347517
_shelx_shelxl_version_number 2014/7
_shelx_space_group_comment
;
The symmetry employed for this shelxl refinement is uniquely defined
by the following loop, which should always be used as a source of
symmetry information in preference to the above space-group names.
They are only intended as comments.
;
_shelx_estimated_absorpt_t_min 0.804
_shelx_estimated_absorpt_t_max 0.926
_computing_refinement_gui 'shelXle (Huebschle, 2014)'
_computing_ligand_restraints 'Grade Web Server, http://grade.globalphasing.org'
_computing_molecular_model 'DSR (Kratzert, 2015)'

loop_
_space_group_symop_operation_xyz
'x, y, z'
'-x, -y, -z'

loop_
_atom_site_label
_atom_site_type_symbol
_atom_site_fract_x
_atom_site_fract_y
_atom_site_fract_z
_atom_site_U_iso_or_equiv
_atom_site_adp_type
_atom_site_occupancy
_atom_site_site_symmetry_order
_atom_site_calc_flag
_atom_site_refinement_flags_posn
_atom_site_refinement_flags_adp
_atom_site_refinement_flags_occupancy
_atom_site_disorder_assembly
_atom_site_disorder_group
Fe1 Fe 0.86512(6) 0.49770(6) 0.24390(5) 0.0184(2) Uani 1 1 d . U . . .
C1_1 C 1.0958(4) 0.6438(4) 0.3975(3) 0.0218(10) Uani 1 1 d D U . . .
C2_1 C 1.1454(4) 0.5913(4) 0.4755(3) 0.0217(10) Uani 1 1 d D U . . .
H2_1 H 1.1346 0.5199 0.4986 0.026 Uiso 1 1 calc R U . . .
C3_1 C 1.2103(4) 0.6416(4) 0.5198(3) 0.0232(10) Uani 1 1 d D U . . .
H3_1 H 1.2429 0.6045 0.5727 0.028 Uiso 1 1 calc R U . . .
C4_1 C 1.2277(4) 0.7460(4) 0.4870(3) 0.0216(10) Uani 1 1 d D U . . .
C5_1 C 1.1813(4) 0.7987(4) 0.4086(3) 0.0234(10) Uani 1 1 d D U . . .
H5_1 H 1.1942 0.8691 0.3849 0.028 Uiso 1 1 calc R U . . .
C6_1 C 1.1161(4) 0.7481(4) 0.3652(3) 0.0245(11) Uani 1 1 d D U . . .
H6_1 H 1.0842 0.7853 0.3120 0.029 Uiso 1 1 calc R U . . .
B7_1 B 1.0162(4) 0.5902(5) 0.3464(4) 0.0221(11) Uani 1 1 d D U . . .
O8_1 O 1.0293(3) 0.4714(3) 0.3809(2) 0.0217(8) Uani 1 1 d D U . . .
N9_1 N 0.9706(3) 0.4207(3) 0.3336(3) 0.0203(8) Uani 1 1 d D U . . .
C10_1 C 0.9967(4) 0.3149(4) 0.3457(3) 0.0224(10) Uani 1 1 d D U . . .
C11_1 C 0.9372(4) 0.2713(4) 0.2867(3) 0.0222(10) Uani 1 1 d D U . . .
N12_1 N 0.8796(3) 0.3494(3) 0.2302(3) 0.0194(8) Uani 1 1 d D U . . .
O13_1 O 0.8142(3) 0.3163(3) 0.1747(2) 0.0238(8) Uani 1 1 d D U . . .
B14_1 B 0.7141(4) 0.4033(5) 0.1418(4) 0.0237(11) Uani 1 1 d D U . . .
O15_1 O 1.0502(3) 0.6097(3) 0.2562(2) 0.0231(8) Uani 1 1 d D U . . .
N16_1 N 0.9780(3) 0.5802(4) 0.2040(3) 0.0216(9) Uani 1 1 d D U . . .
C17_1 C 0.9745(4) 0.6277(4) 0.1256(3) 0.0221(10) Uani 1 1 d D U . . .
C18_1 C 0.8879(4) 0.5980(4) 0.0781(3) 0.0236(10) Uani 1 1 d D U . . .
N19_1 N 0.8283(3) 0.5391(4) 0.1271(3) 0.0198(8) Uani 1 1 d D U . . .
O20_1 O 0.7503(3) 0.4986(3) 0.0869(2) 0.0241(8) Uani 1 1 d D U . . .
O21_1 O 0.8958(3) 0.6480(3) 0.3543(3) 0.0228(8) Uani 1 1 d D U . . .
N22_1 N 0.8202(3) 0.6020(4) 0.3163(3) 0.0201(8) Uani 1 1 d D U . . .
C23_1 C 0.7172(4) 0.6169(4) 0.3440(3) 0.0230(10) Uani 1 1 d D U . . .
C24_1 C 0.6492(4) 0.5589(4) 0.3039(3) 0.0211(10) Uani 1 1 d D U . . .
N25_1 N 0.7074(3) 0.4950(3) 0.2581(3) 0.0200(8) Uani 1 1 d D U . . .
O26_1 O 0.6480(3) 0.4420(3) 0.2132(2) 0.0231(8) Uani 1 1 d D U . . .
C27_1a C 0.6323(8) 0.3550(8) 0.0882(5) 0.0239(17) Uani 0.504(6) 1 d D U P A 1
C28_1a C 0.6351(8) 0.3743(9) 0.0006(5) 0.0228(17) Uani 0.504(6) 1 d D U P A 1
H28_1a H 0.6864 0.4164 -0.0263 0.027 Uiso 0.504(6) 1 calc R U P A 1
C29_1a C 0.5668(8) 0.3351(9) -0.0489(6) 0.0243(18) Uani 0.504(6) 1 d D U P A 1
H29_1a H 0.5726 0.3501 -0.1082 0.029 Uiso 0.504(6) 1 calc R U P A 1
C30_1a C 0.4897(8) 0.2739(8) -0.0123(6) 0.0262(18) Uani 0.504(6) 1 d D U P A 1
C31_1a C 0.4829(8) 0.2545(9) 0.0751(6) 0.0291(18) Uani 0.504(6) 1 d D U P A 1
H31_1a H 0.4300 0.2140 0.1016 0.035 Uiso 0.504(6) 1 calc R U P A 1
C32_1a C 0.5528(8) 0.2937(8) 0.1235(6) 0.0286(18) Uani 0.504(6) 1 d D U P A 1
H32_1a H 0.5468 0.2787 0.1828 0.034 Uiso 0.504(6) 1 calc R U P A 1
C30A_1a C 0.4172(9) 0.2275(9) -0.0634(7) 0.026(2) Uani 0.504(6) 1 d D U P A 1
O30B_1a O 0.4453(19) 0.239(2) -0.1446(9) 0.028(3) Uani 0.504(6) 1 d D U P A 1
H30B_1a H 0.4031 0.2115 -0.1708 0.042 Uiso 0.504(6) 1 calc R U P A 1
O30C_1a O 0.3377(7) 0.1876(8) -0.0359(6) 0.034(2) Uani 0.504(6) 1 d D U P A 1
C27_1b C 0.6440(8) 0.3507(7) 0.0845(5) 0.0218(17) Uani 0.496(6) 1 d D U P A 2
C28_1b C 0.5921(8) 0.4082(8) 0.0091(6) 0.0218(17) Uani 0.496(6) 1 d D U P A 2
H28_1b H 0.6006 0.4813 -0.0102 0.026 Uiso 0.496(6) 1 calc R U P A 2
C29_1b C 0.5281(8) 0.3615(8) -0.0386(6) 0.0230(18) Uani 0.496(6) 1 d D U P A 2
H29_1b H 0.4946 0.4023 -0.0903 0.028 Uiso 0.496(6) 1 calc R U P A 2
C30_1b C 0.5131(8) 0.2555(8) -0.0111(6) 0.0246(18) Uani 0.496(6) 1 d D U P A 2
C31_1b C 0.5652(8) 0.1955(8) 0.0641(6) 0.0274(18) Uani 0.496(6) 1 d D U P A 2
H31_1b H 0.5566 0.1225 0.0833 0.033 Uiso 0.496(6) 1 calc R U P A 2
C32_1b C 0.6298(8) 0.2434(7) 0.1107(6) 0.0259(17) Uani 0.496(6) 1 d D U P A 2
H32_1b H 0.6651 0.2020 0.1616 0.031 Uiso 0.496(6) 1 calc R U P A 2
C30A_1b C 0.4465(10) 0.2039(10) -0.0621(8) 0.031(2) Uani 0.496(6) 1 d D U P A 2
O30B_1b O 0.428(2) 0.251(2) -0.1410(9) 0.030(3) Uani 0.496(6) 1 d D U P A 2
H30B_1b H 0.3851 0.2207 -0.1637 0.046 Uiso 0.496(6) 1 calc R U P A 2
O30C_1b O 0.4059(11) 0.1249(9) -0.0310(7) 0.049(3) Uani 0.496(6) 1 d D U P A 2
C24B_1 C 0.4793(5) 0.6599(6) 0.3679(4) 0.0383(14) Uani 1 1 d D U . . .
H24A_1 H 0.4041 0.6512 0.3896 0.046 Uiso 1 1 calc R U . . .
H24B_1 H 0.4704 0.7323 0.3307 0.046 Uiso 1 1 calc R U . . .
C24A_1 C 0.5246(4) 0.5701(5) 0.3174(4) 0.0273(12) Uani 1 1 d D U . . .
H24C_1 H 0.5094 0.4996 0.3477 0.033 Uiso 1 1 calc R U . . .
H24D_1 H 0.4844 0.5876 0.2624 0.033 Uiso 1 1 calc R U . . .
C23B_1 C 0.5596(5) 0.6545(6) 0.4416(4) 0.0365(13) Uani 1 1 d D U . . .
H23A_1 H 0.5243 0.7073 0.4769 0.044 Uiso 1 1 calc R U . . .
H23B_1 H 0.5726 0.5804 0.4766 0.044 Uiso 1 1 calc R U . . .
C23A_1 C 0.6730(4) 0.6808(5) 0.4102(4) 0.0289(12) Uani 1 1 d D U . . .
H23C_1 H 0.6630 0.7600 0.3871 0.035 Uiso 1 1 calc R U . . .
H23D_1 H 0.7281 0.6628 0.4577 0.035 Uiso 1 1 calc R U . . .
C18B_1 C 0.9674(6) 0.6894(6) -0.0526(4) 0.0409(14) Uani 1 1 d D U . . .
H18A_1 H 1.0359 0.6340 -0.0588 0.049 Uiso 1 1 calc R U . . .
H18B_1 H 0.9426 0.7309 -0.1093 0.049 Uiso 1 1 calc R U . . .
C18A_1 C 0.8748(5) 0.6312(5) -0.0151(3) 0.0301(12) Uani 1 1 d D U . . .
H18C_1 H 0.8004 0.6804 -0.0293 0.036 Uiso 1 1 calc R U . . .
H18D_1 H 0.8770 0.5655 -0.0401 0.036 Uiso 1 1 calc R U . . .
C17B_1 C 0.9970(6) 0.7663(6) -0.0008(4) 0.0433(15) Uani 1 1 d D U . . .
H17A_1 H 0.9286 0.8216 0.0058 0.052 Uiso 1 1 calc R U . . .
H17B_1 H 1.0533 0.8050 -0.0307 0.052 Uiso 1 1 calc R U . . .
C17A_1 C 1.0451(5) 0.7070(5) 0.0866(4) 0.0307(12) Uani 1 1 d D U . . .
H17C_1 H 1.1235 0.6675 0.0814 0.037 Uiso 1 1 calc R U . . .
H17D_1 H 1.0464 0.7613 0.1230 0.037 Uiso 1 1 calc R U . . .
C11B_1 C 0.9907(5) 0.0872(5) 0.3788(4) 0.0350(13) Uani 1 1 d D U . . .
H11A_1 H 0.9358 0.0995 0.4237 0.042 Uiso 1 1 calc R U . . .
H11B_1 H 1.0074 0.0082 0.3769 0.042 Uiso 1 1 calc R U . . .
C11A_1 C 0.9385(5) 0.1526(4) 0.2936(4) 0.0281(11) Uani 1 1 d D U . . .
H11C_1 H 0.9829 0.1249 0.2475 0.034 Uiso 1 1 calc R U . . .
H11D_1 H 0.8605 0.1418 0.2880 0.034 Uiso 1 1 calc R U . . .
C10B_1 C 1.0996(5) 0.1225(5) 0.3988(5) 0.0356(13) Uani 1 1 d D U . . .
H10A_1 H 1.1524 0.1147 0.3520 0.043 Uiso 1 1 calc R U . . .
H10B_1 H 1.1361 0.0738 0.4501 0.043 Uiso 1 1 calc R U . . .
C10A_1 C 1.0762(4) 0.2413(4) 0.4122(4) 0.0253(11) Uani 1 1 d D U . . .
H10C_1 H 1.0430 0.2450 0.4680 0.030 Uiso 1 1 calc R U . . .
H10D_1 H 1.1481 0.2670 0.4110 0.030 Uiso 1 1 calc R U . . .
O4C_1 O 1.3258(4) 0.8875(4) 0.5011(3) 0.0379(11) Uani 1 1 d D U . . .
O4B_1 O 1.3219(3) 0.7537(4) 0.6115(3) 0.0332(10) Uani 1 1 d D U . . .
H4B_1 H 1.3609 0.7889 0.6337 0.050 Uiso 1 1 calc R U . . .
C4A_1 C 1.2967(4) 0.8021(4) 0.5338(4) 0.0243(10) Uani 1 1 d D U . . .
O1_2 O 0.0747(4) -0.0441(5) 0.1722(4) 0.0581(15) Uani 1 1 d D U . . .
S2_2 S 0.19828(16) -0.05658(19) 0.19349(13) 0.0510(5) Uani 1 1 d D U . . .
C3_2 C 0.2536(8) 0.0357(9) 0.1152(6) 0.073(3) Uani 1 1 d D U . . .
H3A_2 H 0.2255 0.0318 0.0598 0.109 Uiso 1 1 calc R U . . .
H3B_2 H 0.3362 0.0157 0.1170 0.109 Uiso 1 1 calc R U . . .
H3C_2 H 0.2294 0.1103 0.1258 0.109 Uiso 1 1 calc R U . . .
C4_2 C 0.2674(6) -0.1815(8) 0.1658(6) 0.057(2) Uani 1 1 d D U . . .
H4A_2 H 0.2506 -0.1807 0.1068 0.086 Uiso 1 1 calc R U . . .
H4B_2 H 0.2408 -0.2422 0.2012 0.086 Uiso 1 1 calc R U . . .
H4C_2 H 0.3491 -0.1909 0.1742 0.086 Uiso 1 1 calc R U . . .
O1_4 O 0.7424(7) 0.7355(5) -0.2427(4) 0.0731(19) Uani 1 1 d D U . . .
S2_4 S 0.75887(14) 0.61934(15) -0.23222(15) 0.0508(5) Uani 1 1 d D U . . .
C4_4 C 0.7048(6) 0.5812(7) -0.3211(5) 0.0476(17) Uani 1 1 d D U . . .
H4A_4 H 0.6287 0.6249 -0.3353 0.071 Uiso 1 1 calc R U . . .
H4B_4 H 0.7016 0.5035 -0.3081 0.071 Uiso 1 1 calc R U . . .
H4C_4 H 0.7542 0.5942 -0.3687 0.071 Uiso 1 1 calc R U . . .
O1_5 O 1.4179(5) 0.8737(5) 0.6888(3) 0.0504(14) Uani 1 1 d D U . . .
S2_5 S 1.47448(14) 0.96040(15) 0.63847(12) 0.0405(4) Uani 1 1 d D U . . .
C3_5 C 1.5816(6) 0.8896(6) 0.5809(5) 0.0429(16) Uani 1 1 d D U . . .
H3A_5 H 1.5468 0.8589 0.5393 0.064 Uiso 1 1 calc R U . . .
H3B_5 H 1.6303 0.8305 0.6193 0.064 Uiso 1 1 calc R U . . .
H3C_5 H 1.6269 0.9405 0.5522 0.064 Uiso 1 1 calc R U . . .
C4_5 C 1.5647(6) 0.9905(6) 0.7128(5) 0.0451(17) Uani 1 1 d D U . . .
H4A_5 H 1.6129 1.0381 0.6835 0.068 Uiso 1 1 calc R U . . .
H4B_5 H 1.6120 0.9223 0.7422 0.068 Uiso 1 1 calc R U . . .
H4C_5 H 1.5189 1.0275 0.7534 0.068 Uiso 1 1 calc R U . . .
C3_4a C 0.7048(11) 0.5340(11) -0.1641(10) 0.045(3) Uani 0.496(6) 1 d D U P A 1
H3A_4a H 0.7409 0.4589 -0.1684 0.054 Uiso 0.496(6) 1 calc R U P A 1
H3B_4a H 0.6236 0.5453 -0.1755 0.054 Uiso 0.496(6) 1 calc R U P A 1
H3C_4a H 0.7174 0.5463 -0.1075 0.054 Uiso 0.496(6) 1 calc R U P A 1
C4_4b C 0.6170(10) 0.6261(12) -0.1717(10) 0.045(3) Uani 0.504(6) 1 d D U P A 2
H4A_4b H 0.5928 0.5563 -0.1671 0.067 Uiso 0.504(6) 1 calc R U P A 2
H4B_4b H 0.5590 0.6850 -0.2023 0.067 Uiso 0.504(6) 1 calc R U P A 2
H4C_4b H 0.6283 0.6404 -0.1155 0.067 Uiso 0.504(6) 1 calc R U P A 2
S2_3c S 0.21146(19) 0.1292(2) -0.2025(2) 0.0578(8) Uani 0.846(5) 1 d D U P B 3
C3_3c C 0.2245(13) 0.0057(11) -0.1324(9) 0.091(3) Uani 0.846(5) 1 d D U P B 3
H3A_3c H 0.1551 -0.0223 -0.1341 0.137 Uiso 0.846(5) 1 calc R U P B 3
H3B_3c H 0.2374 0.0172 -0.0755 0.137 Uiso 0.846(5) 1 calc R U P B 3
H3C_3c H 0.2884 -0.0473 -0.1480 0.137 Uiso 0.846(5) 1 calc R U P B 3
C4_3c C 0.1607(11) 0.0843(12) -0.2913(11) 0.056(3) Uani 0.846(5) 1 d D U P B 3
H4A_3c H 0.1486 0.1447 -0.3396 0.083 Uiso 0.846(5) 1 calc R U P B 3
H4B_3c H 0.0893 0.0608 -0.2774 0.083 Uiso 0.846(5) 1 calc R U P B 3
H4C_3c H 0.2165 0.0229 -0.3051 0.083 Uiso 0.846(5) 1 calc R U P B 3
O1_3c O 0.3308(5) 0.1418(5) -0.2255(4) 0.0321(13) Uani 0.846(5) 1 d D U P B 3
S2_3d S 0.2697(10) 0.0534(11) -0.2236(9) 0.050(3) Uani 0.154(5) 1 d D U P B 4
O1_3d O 0.354(3) 0.123(3) -0.248(3) 0.046(5) Uani 0.154(5) 1 d D U P B 4
C3_3d C 0.227(4) 0.106(4) -0.138(3) 0.050(5) Uani 0.154(5) 1 d D U P B 4
H3A_3d H 0.2096 0.0485 -0.0939 0.076 Uiso 0.154(5) 1 calc R U P B 4
H3B_3d H 0.1594 0.1638 -0.1523 0.076 Uiso 0.154(5) 1 calc R U P B 4
H3C_3d H 0.2872 0.1370 -0.1182 0.076 Uiso 0.154(5) 1 calc R U P B 4
C4_3d C 0.150(5) 0.100(8) -0.288(5) 0.053(6) Uani 0.154(5) 1 d D U P B 4
H4A_3d H 0.1659 0.1531 -0.3368 0.080 Uiso 0.154(5) 1 calc R U P B 4
H4B_3d H 0.0879 0.1361 -0.2568 0.080 Uiso 0.154(5) 1 calc R U P B 4
H4C_3d H 0.1281 0.0387 -0.3074 0.080 Uiso 0.154(5) 1 calc R U P B 4

loop_
_atom_site_aniso_label
_atom_site_aniso_U_11
_atom_site_aniso_U_22
_atom_site_aniso_U_33
_atom_site_aniso_U_23
_atom_site_aniso_U_13
_atom_site_aniso_U_12
Fe1 0.0061(3) 0.0192(4) 0.0283(4) -0.0037(3) 0.0000(3) 0.0004(2)
C1_1 0.0075(18) 0.025(2) 0.032(2) -0.0035(18) 0.0031(17) -0.0009(16)
C2_1 0.012(2) 0.019(2) 0.033(2) -0.0035(19) 0.0036(18) -0.0023(17)
C3_1 0.010(2) 0.027(2) 0.031(2) -0.004(2) 0.0040(18) -0.0009(17)
C4_1 0.0051(18) 0.022(2) 0.036(2) -0.0076(18) 0.0042(17) 0.0022(16)
C5_1 0.0080(19) 0.023(2) 0.037(3) -0.003(2) 0.0030(18) -0.0010(17)
C6_1 0.012(2) 0.025(2) 0.034(3) -0.001(2) -0.0007(19) -0.0009(18)
B7_1 0.008(2) 0.024(2) 0.032(2) -0.0014(19) -0.0019(17) -0.0009(17)
O8_1 0.0082(15) 0.0244(18) 0.0313(19) -0.0037(15) -0.0029(13) -0.0015(13)
N9_1 0.0099(17) 0.0221(19) 0.028(2) -0.0043(16) 0.0008(15) -0.0019(14)
C10_1 0.0086(19) 0.023(2) 0.032(2) -0.0018(18) 0.0013(17) 0.0007(16)
C11_1 0.0124(19) 0.020(2) 0.031(2) -0.0031(18) 0.0016(17) 0.0015(16)
N12_1 0.0113(17) 0.0178(18) 0.029(2) -0.0067(15) 0.0028(15) -0.0003(14)
O13_1 0.0178(16) 0.0198(18) 0.033(2) -0.0061(15) -0.0052(14) -0.0010(14)
B14_1 0.015(2) 0.022(2) 0.032(2) -0.0034(19) -0.0027(18) -0.0001(18)
O15_1 0.0106(15) 0.0241(19) 0.0345(19) -0.0053(15) -0.0013(13) -0.0033(13)
N16_1 0.0084(16) 0.022(2) 0.032(2) -0.0028(16) -0.0020(14) 0.0005(15)
C17_1 0.0097(19) 0.019(2) 0.035(2) -0.0047(18) 0.0006(17) 0.0025(16)
C18_1 0.015(2) 0.023(2) 0.033(2) -0.0043(19) 0.0008(17) -0.0015(17)
N19_1 0.0111(17) 0.020(2) 0.0277(19) -0.0050(16) -0.0012(14) -0.0014(14)
O20_1 0.0177(16) 0.0244(18) 0.0300(19) -0.0020(15) -0.0060(14) -0.0061(14)
O21_1 0.0076(14) 0.0227(18) 0.039(2) -0.0073(16) -0.0027(13) -0.0023(13)
N22_1 0.0078(16) 0.0192(19) 0.032(2) -0.0041(16) -0.0010(14) -0.0008(14)
C23_1 0.0090(18) 0.024(2) 0.034(2) -0.007(2) 0.0008(17) 0.0014(16)
C24_1 0.0059(18) 0.024(2) 0.032(2) -0.0036(19) -0.0008(16) -0.0010(16)
N25_1 0.0109(16) 0.0174(19) 0.030(2) -0.0010(16) -0.0010(15) -0.0026(14)
O26_1 0.0122(15) 0.0246(19) 0.0335(19) -0.0060(15) -0.0029(14) -0.0055(13)
C27_1a 0.014(3) 0.024(3) 0.033(3) -0.007(3) 0.000(3) -0.001(3)
C28_1a 0.007(3) 0.026(4) 0.035(3) -0.006(3) 0.001(3) -0.002(3)
C29_1a 0.012(4) 0.029(4) 0.032(3) -0.006(3) 0.003(3) -0.004(3)
C30_1a 0.016(3) 0.027(3) 0.036(3) -0.006(3) 0.000(3) -0.005(3)
C31_1a 0.020(3) 0.031(4) 0.038(3) -0.004(3) 0.001(3) -0.009(3)
C32_1a 0.020(3) 0.031(4) 0.034(3) -0.003(3) 0.000(3) -0.007(3)
C30A_1a 0.017(4) 0.027(4) 0.036(3) -0.007(3) 0.002(3) -0.006(3)
O30B_1a 0.009(6) 0.041(7) 0.035(4) -0.010(4) 0.000(3) -0.008(5)
O30C_1a 0.026(4) 0.045(5) 0.037(4) -0.011(4) 0.006(3) -0.022(4)
C27_1b 0.010(3) 0.024(3) 0.031(3) -0.007(3) 0.003(3) -0.002(3)
C28_1b 0.010(3) 0.023(4) 0.032(3) -0.006(3) 0.001(3) -0.002(3)
C29_1b 0.007(4) 0.026(4) 0.034(4) -0.005(3) -0.001(3) 0.001(3)
C30_1b 0.013(3) 0.027(3) 0.034(3) -0.007(3) 0.001(3) -0.005(3)
C31_1b 0.018(3) 0.029(4) 0.036(3) -0.005(3) 0.000(3) -0.007(3)
C32_1b 0.018(3) 0.025(3) 0.035(4) -0.004(3) -0.002(3) -0.005(3)
C30A_1b 0.021(4) 0.035(4) 0.040(4) -0.009(3) -0.002(3) -0.007(4)
O30B_1b 0.017(7) 0.037(6) 0.041(4) -0.010(4) -0.008(4) -0.010(6)
O30C_1b 0.060(6) 0.051(5) 0.045(5) -0.005(4) -0.005(4) -0.032(5)
C24B_1 0.013(2) 0.052(3) 0.053(3) -0.021(3) 0.003(2) -0.002(2)
C24A_1 0.0035(19) 0.039(3) 0.040(3) -0.010(2) 0.0010(18) -0.0028(18)
C23B_1 0.015(2) 0.051(3) 0.047(3) -0.023(3) 0.009(2) -0.002(2)
C23A_1 0.015(2) 0.034(3) 0.039(3) -0.013(2) 0.001(2) -0.001(2)
C18B_1 0.040(3) 0.044(3) 0.036(3) -0.001(3) 0.005(2) -0.009(3)
C18A_1 0.030(3) 0.027(3) 0.030(3) -0.001(2) -0.001(2) -0.002(2)
C17B_1 0.043(3) 0.038(3) 0.046(3) 0.001(3) 0.003(3) -0.009(3)
C17A_1 0.019(2) 0.033(3) 0.038(3) -0.002(2) 0.003(2) -0.007(2)
C11B_1 0.021(2) 0.024(3) 0.054(3) 0.000(2) -0.008(2) 0.001(2)
C11A_1 0.016(2) 0.021(2) 0.044(3) -0.003(2) -0.003(2) 0.0013(18)
C10B_1 0.022(2) 0.027(3) 0.052(3) 0.000(2) -0.009(2) 0.002(2)
C10A_1 0.009(2) 0.024(2) 0.039(3) 0.001(2) -0.0023(19) 0.0011(17)
O4C_1 0.030(2) 0.034(2) 0.051(3) -0.003(2) -0.0109(19) -0.0134(18)
O4B_1 0.026(2) 0.039(2) 0.038(2) -0.0075(18) -0.0039(17) -0.0140(18)
C4A_1 0.008(2) 0.024(2) 0.040(3) -0.008(2) 0.0022(18) -0.0014(17)
O1_2 0.021(2) 0.069(4) 0.083(4) -0.013(3) -0.007(2) -0.008(2)
S2_2 0.0309(9) 0.0647(13) 0.0563(12) 0.0030(10) -0.0081(8) -0.0190(8)
C3_2 0.045(4) 0.097(6) 0.068(5) 0.024(5) -0.018(4) -0.029(4)
C4_2 0.020(3) 0.082(5) 0.070(5) -0.015(4) 0.000(3) -0.009(3)
O1_4 0.126(6) 0.039(3) 0.057(4) -0.007(3) -0.019(4) -0.022(3)
S2_4 0.0242(8) 0.0318(9) 0.0952(16) -0.0169(9) -0.0259(9) 0.0042(6)
C4_4 0.024(3) 0.056(4) 0.073(4) -0.031(4) 0.016(3) -0.017(3)
O1_5 0.057(3) 0.066(3) 0.040(3) -0.005(2) -0.003(2) -0.045(3)
S2_5 0.0309(8) 0.0431(10) 0.0490(10) -0.0001(8) -0.0099(7) -0.0178(7)
C3_5 0.037(3) 0.040(4) 0.053(4) -0.003(3) -0.006(3) -0.018(3)
C4_5 0.038(4) 0.032(3) 0.067(4) -0.008(3) -0.018(3) -0.011(3)
C3_4a 0.026(5) 0.035(6) 0.068(6) -0.007(5) -0.007(5) 0.003(4)
C4_4b 0.028(5) 0.041(7) 0.059(7) -0.007(5) -0.009(5) 0.003(5)
S2_3c 0.0319(11) 0.0665(16) 0.098(2) -0.0557(15) 0.0308(12) -0.0285(11)
C3_3c 0.101(7) 0.101(6) 0.091(6) -0.015(5) 0.000(6) -0.069(6)
C4_3c 0.035(5) 0.033(6) 0.103(6) -0.021(4) -0.014(4) -0.011(4)
O1_3c 0.019(3) 0.039(3) 0.044(3) -0.017(2) 0.003(2) -0.013(2)
S2_3d 0.031(4) 0.051(5) 0.076(5) -0.022(4) 0.002(4) -0.019(4)
O1_3d 0.028(8) 0.049(9) 0.070(10) -0.024(8) 0.005(7) -0.016(7)
C3_3d 0.031(8) 0.058(9) 0.075(7) -0.022(7) 0.000(7) -0.030(8)
C4_3d 0.029(8) 0.051(11) 0.089(9) -0.028(9) -0.001(7) -0.014(8)

loop_
_atom_type_symbol
_atom_type_description
_atom_type_scat_dispersion_real
_atom_type_scat_dispersion_imag
_atom_type_scat_source
C C 0.0033 0.0016 'International Tables Vol C Tables 4.2.6.8 and 6.1.1.4'
H H 0.0000 0.0000 'International Tables Vol C Tables 4.2.6.8 and 6.1.1.4'
B B 0.0013 0.0007 'International Tables Vol C Tables 4.2.6.8 and 6.1.1.4'
N N 0.0061 0.0033 'International Tables Vol C Tables 4.2.6.8 and 6.1.1.4'
O O 0.0106 0.0060 'International Tables Vol C Tables 4.2.6.8 and 6.1.1.4'
S S 0.1246 0.1234 'International Tables Vol C Tables 4.2.6.8 and 6.1.1.4'
Fe Fe 0.3463 0.8444 'International Tables Vol C Tables 4.2.6.8 and 6.1.1.4'

loop_
_geom_angle_atom_site_label_1
_geom_angle_atom_site_label_2
_geom_angle_atom_site_label_3
_geom_angle
N19_1 Fe1 N12_1 87.23(19)
N19_1 Fe1 N16_1 78.17(18)
N12_1 Fe1 N16_1 121.27(19)
N19_1 Fe1 N22_1 119.52(19)
N12_1 Fe1 N22_1 146.41(19)
N16_1 Fe1 N22_1 86.19(18)
N19_1 Fe1 N25_1 85.48(18)
N12_1 Fe1 N25_1 84.72(18)
N16_1 Fe1 N25_1 147.99(18)
N22_1 Fe1 N25_1 78.16(17)
N19_1 Fe1 N9_1 149.88(18)
N12_1 Fe1 N9_1 78.23(18)
N16_1 Fe1 N9_1 87.00(18)
N22_1 Fe1 N9_1 84.96(18)
N25_1 Fe1 N9_1 118.73(18)
C2_1 C1_1 C6_1 117.2(4)
C2_1 C1_1 B7_1 122.6(4)
C6_1 C1_1 B7_1 120.2(4)
C3_1 C2_1 C1_1 121.3(4)
C3_1 C2_1 H2_1 119.4
C1_1 C2_1 H2_1 119.4
C2_1 C3_1 C4_1 120.4(5)
C2_1 C3_1 H3_1 119.8
C4_1 C3_1 H3_1 119.8
C5_1 C4_1 C3_1 119.2(4)
C5_1 C4_1 C4A_1 119.4(4)
C3_1 C4_1 C4A_1 121.3(4)
C6_1 C5_1 C4_1 119.9(5)
C6_1 C5_1 H5_1 120.1
C4_1 C5_1 H5_1 120.1
C5_1 C6_1 C1_1 122.0(5)
C5_1 C6_1 H6_1 119.0
C1_1 C6_1 H6_1 119.0
O8_1 B7_1 O15_1 111.3(4)
O8_1 B7_1 O21_1 110.1(4)
O15_1 B7_1 O21_1 109.9(4)
O8_1 B7_1 C1_1 110.5(4)
O15_1 B7_1 C1_1 107.0(4)
O21_1 B7_1 C1_1 108.0(4)
N9_1 O8_1 B7_1 112.1(4)
C10_1 N9_1 O8_1 116.9(4)
C10_1 N9_1 Fe1 118.8(4)
O8_1 N9_1 Fe1 123.9(3)
N9_1 C10_1 C11_1 111.9(4)
N9_1 C10_1 C10A_1 126.4(5)
C11_1 C10_1 C10A_1 121.7(4)
N12_1 C11_1 C10_1 111.6(4)
N12_1 C11_1 C11A_1 125.1(5)
C10_1 C11_1 C11A_1 123.3(4)
C11_1 N12_1 O13_1 115.7(4)
C11_1 N12_1 Fe1 118.9(4)
O13_1 N12_1 Fe1 123.9(3)
N12_1 O13_1 B14_1 112.2(4)
O13_1 B14_1 O26_1 109.9(4)
O13_1 B14_1 O20_1 110.8(4)
O26_1 B14_1 O20_1 109.2(4)
O13_1 B14_1 C27_1b 106.2(5)
O26_1 B14_1 C27_1b 113.2(5)
O20_1 B14_1 C27_1b 107.5(5)
O13_1 B14_1 C27_1a 110.0(5)
O26_1 B14_1 C27_1a 107.7(5)
O20_1 B14_1 C27_1a 109.1(5)
N16_1 O15_1 B7_1 112.4(4)
C17_1 N16_1 O15_1 116.3(4)
C17_1 N16_1 Fe1 119.0(3)
O15_1 N16_1 Fe1 123.6(3)
N16_1 C17_1 C18_1 111.5(4)
N16_1 C17_1 C17A_1 126.2(5)
C18_1 C17_1 C17A_1 122.4(5)
N19_1 C18_1 C17_1 111.3(4)
N19_1 C18_1 C18A_1 126.4(5)
C17_1 C18_1 C18A_1 122.3(4)
C18_1 N19_1 O20_1 115.5(4)
C18_1 N19_1 Fe1 119.8(4)
O20_1 N19_1 Fe1 124.1(3)
N19_1 O20_1 B14_1 112.2(4)
N22_1 O21_1 B7_1 111.8(4)
C23_1 N22_1 O21_1 116.3(4)
C23_1 N22_1 Fe1 119.0(4)
O21_1 N22_1 Fe1 123.5(3)
N22_1 C23_1 C24_1 110.9(4)
N22_1 C23_1 C23A_1 126.3(5)
C24_1 C23_1 C23A_1 122.8(4)
N25_1 C24_1 C23_1 113.0(4)
N25_1 C24_1 C24A_1 124.5(5)
C23_1 C24_1 C24A_1 122.4(4)
C24_1 N25_1 O26_1 116.8(4)
C24_1 N25_1 Fe1 118.3(3)
O26_1 N25_1 Fe1 124.2(3)
N25_1 O26_1 B14_1 112.1(3)
C28_1a C27_1a C32_1a 115.2(6)
C28_1a C27_1a B14_1 120.5(7)
C32_1a C27_1a B14_1 124.3(7)
C29_1a C28_1a C27_1a 123.2(7)
C29_1a C28_1a H28_1a 118.4
C27_1a C28_1a H28_1a 118.4
C28_1a C29_1a C30_1a 120.4(8)
C28_1a C29_1a H29_1a 119.8
C30_1a C29_1a H29_1a 119.8
C29_1a C30_1a C31_1a 118.1(7)
C29_1a C30_1a C30A_1a 121.9(8)
C31_1a C30_1a C30A_1a 120.0(8)
C32_1a C31_1a C30_1a 120.5(7)
C32_1a C31_1a H31_1a 119.7
C30_1a C31_1a H31_1a 119.7
C31_1a C32_1a C27_1a 122.6(7)
C31_1a C32_1a H32_1a 118.7
C27_1a C32_1a H32_1a 118.7
O30C_1a C30A_1a O30B_1a 123.3(14)
O30C_1a C30A_1a C30_1a 124.0(10)
O30B_1a C30A_1a C30_1a 112.6(13)
C30A_1a O30B_1a H30B_1a 109.5
C28_1b C27_1b C32_1b 117.4(6)
C28_1b C27_1b B14_1 122.7(7)
C32_1b C27_1b B14_1 119.9(7)
C29_1b C28_1b C27_1b 121.7(7)
C29_1b C28_1b H28_1b 119.2
C27_1b C28_1b H28_1b 119.2
C30_1b C29_1b C28_1b 120.2(8)
C30_1b C29_1b H29_1b 119.9
C28_1b C29_1b H29_1b 119.9
C29_1b C30_1b C31_1b 119.3(7)
C29_1b C30_1b C30A_1b 120.8(8)
C31_1b C30_1b C30A_1b 119.9(8)
C32_1b C31_1b C30_1b 119.7(7)
C32_1b C31_1b H31_1b 120.2
C30_1b C31_1b H31_1b 120.2
C31_1b C32_1b C27_1b 121.7(7)
C31_1b C32_1b H32_1b 119.1
C27_1b C32_1b H32_1b 119.1
O30C_1b C30A_1b O30B_1b 122.1(14)
O30C_1b C30A_1b C30_1b 121.8(10)
O30B_1b C30A_1b C30_1b 116.0(14)
C30A_1b O30B_1b H30B_1b 109.5
C24A_1 C24B_1 C23B_1 111.1(5)
C24A_1 C24B_1 H24A_1 109.4
C23B_1 C24B_1 H24A_1 109.4
C24A_1 C24B_1 H24B_1 109.4
C23B_1 C24B_1 H24B_1 109.4
H24A_1 C24B_1 H24B_1 108.0
C24_1 C24A_1 C24B_1 111.6(4)
C24_1 C24A_1 H24C_1 109.3
C24B_1 C24A_1 H24C_1 109.3
C24_1 C24A_1 H24D_1 109.3
C24B_1 C24A_1 H24D_1 109.3
H24C_1 C24A_1 H24D_1 108.0
C23A_1 C23B_1 C24B_1 111.2(5)
C23A_1 C23B_1 H23A_1 109.4
C24B_1 C23B_1 H23A_1 109.4
C23A_1 C23B_1 H23B_1 109.4
C24B_1 C23B_1 H23B_1 109.4
H23A_1 C23B_1 H23B_1 108.0
C23_1 C23A_1 C23B_1 110.3(5)
C23_1 C23A_1 H23C_1 109.6
C23B_1 C23A_1 H23C_1 109.6
C23_1 C23A_1 H23D_1 109.6
C23B_1 C23A_1 H23D_1 109.6
H23C_1 C23A_1 H23D_1 108.1
C17B_1 C18B_1 C18A_1 113.4(6)
C17B_1 C18B_1 H18A_1 108.9
C18A_1 C18B_1 H18A_1 108.9
C17B_1 C18B_1 H18B_1 108.9
C18A_1 C18B_1 H18B_1 108.9
H18A_1 C18B_1 H18B_1 107.7
C18_1 C18A_1 C18B_1 111.8(5)
C18_1 C18A_1 H18C_1 109.3
C18B_1 C18A_1 H18C_1 109.3
C18_1 C18A_1 H18D_1 109.3
C18B_1 C18A_1 H18D_1 109.3
H18C_1 C18A_1 H18D_1 107.9
C18B_1 C17B_1 C17A_1 112.4(6)
C18B_1 C17B_1 H17A_1 109.1
C17A_1 C17B_1 H17A_1 109.1
C18B_1 C17B_1 H17B_1 109.1
C17A_1 C17B_1 H17B_1 109.1
H17A_1 C17B_1 H17B_1 107.9
C17_1 C17A_1 C17B_1 110.4(5)
C17_1 C17A_1 H17C_1 109.6
C17B_1 C17A_1 H17C_1 109.6
C17_1 C17A_1 H17D_1 109.6
C17B_1 C17A_1 H17D_1 109.6
H17C_1 C17A_1 H17D_1 108.1
C10B_1 C11B_1 C11A_1 110.8(5)
C10B_1 C11B_1 H11A_1 109.5
C11A_1 C11B_1 H11A_1 109.5
C10B_1 C11B_1 H11B_1 109.5
C11A_1 C11B_1 H11B_1 109.5
H11A_1 C11B_1 H11B_1 108.1
C11_1 C11A_1 C11B_1 110.9(5)
C11_1 C11A_1 H11C_1 109.5
C11B_1 C11A_1 H11C_1 109.5
C11_1 C11A_1 H11D_1 109.5
C11B_1 C11A_1 H11D_1 109.5
H11C_1 C11A_1 H11D_1 108.0
C11B_1 C10B_1 C10A_1 111.5(5)
C11B_1 C10B_1 H10A_1 109.3
C10A_1 C10B_1 H10A_1 109.3
C11B_1 C10B_1 H10B_1 109.3
C10A_1 C10B_1 H10B_1 109.3
H10A_1 C10B_1 H10B_1 108.0
C10_1 C10A_1 C10B_1 111.4(5)
C10_1 C10A_1 H10C_1 109.3
C10B_1 C10A_1 H10C_1 109.3
C10_1 C10A_1 H10D_1 109.3
C10B_1 C10A_1 H10D_1 109.3
H10C_1 C10A_1 H10D_1 108.0
C4A_1 O4B_1 H4B_1 109.5
O4C_1 C4A_1 O4B_1 123.5(5)
O4C_1 C4A_1 C4_1 122.0(5)
O4B_1 C4A_1 C4_1 114.5(4)
O1_2 S2_2 C4_2 106.1(4)
O1_2 S2_2 C3_2 107.2(4)
C4_2 S2_2 C3_2 99.1(5)
S2_2 C3_2 H3A_2 109.5
S2_2 C3_2 H3B_2 109.5
H3A_2 C3_2 H3B_2 109.5
S2_2 C3_2 H3C_2 109.5
H3A_2 C3_2 H3C_2 109.5
H3B_2 C3_2 H3C_2 109.5
S2_2 C4_2 H4A_2 109.5
S2_2 C4_2 H4B_2 109.5
H4A_2 C4_2 H4B_2 109.5
S2_2 C4_2 H4C_2 109.5
H4A_2 C4_2 H4C_2 109.5
H4B_2 C4_2 H4C_2 109.5
O1_4 S2_4 C3_4a 129.5(6)
O1_4 S2_4 C4_4 110.5(4)
C3_4a S2_4 C4_4 94.6(6)
O1_4 S2_4 C4_4b 89.0(6)
C4_4 S2_4 C4_4b 94.2(5)
S2_4 C4_4 H4A_4 109.5
S2_4 C4_4 H4B_4 109.5
H4A_4 C4_4 H4B_4 109.5
S2_4 C4_4 H4C_4 109.5
H4A_4 C4_4 H4C_4 109.5
H4B_4 C4_4 H4C_4 109.5
O1_5 S2_5 C3_5 106.0(3)
O1_5 S2_5 C4_5 104.4(3)
C3_5 S2_5 C4_5 97.4(4)
S2_5 C3_5 H3A_5 109.5
S2_5 C3_5 H3B_5 109.5
H3A_5 C3_5 H3B_5 109.5
S2_5 C3_5 H3C_5 109.5
H3A_5 C3_5 H3C_5 109.5
H3B_5 C3_5 H3C_5 109.5
S2_5 C4_5 H4A_5 109.5
S2_5 C4_5 H4B_5 109.5
H4A_5 C4_5 H4B_5 109.5
S2_5 C4_5 H4C_5 109.5
H4A_5 C4_5 H4C_5 109.5
H4B_5 C4_5 H4C_5 109.5
S2_4 C3_4a H3A_4a 109.5
S2_4 C3_4a H3B_4a 109.5
H3A_4a C3_4a H3B_4a 109.5
S2_4 C3_4a H3C_4a 109.5
H3A_4a C3_4a H3C_4a 109.5
H3B_4a C3_4a H3C_4a 109.5
S2_4 C4_4b H4A_4b 109.5
S2_4 C4_4b H4B_4b 109.5
H4A_4b C4_4b H4B_4b 109.5
S2_4 C4_4b H4C_4b 109.5
H4A_4b C4_4b H4C_4b 109.5
H4B_4b C4_4b H4C_4b 109.5
O1_3c S2_3c C3_3c 106.2(6)
O1_3c S2_3c C4_3c 104.0(6)
C3_3c S2_3c C4_3c 96.9(7)
S2_3c C3_3c H3A_3c 109.5
S2_3c C3_3c H3B_3c 109.5
H3A_3c C3_3c H3B_3c 109.5
S2_3c C3_3c H3C_3c 109.5
H3A_3c C3_3c H3C_3c 109.5
H3B_3c C3_3c H3C_3c 109.5
S2_3c C4_3c H4A_3c 109.5
S2_3c C4_3c H4B_3c 109.5
H4A_3c C4_3c H4B_3c 109.5
S2_3c C4_3c H4C_3c 109.5
H4A_3c C4_3c H4C_3c 109.5
H4B_3c C4_3c H4C_3c 109.5
O1_3d S2_3d C3_3d 95(2)
O1_3d S2_3d C4_3d 110(3)
C3_3d S2_3d C4_3d 101(3)
S2_3d C3_3d H3A_3d 109.5
S2_3d C3_3d H3B_3d 109.5
H3A_3d C3_3d H3B_3d 109.5
S2_3d C3_3d H3C_3d 109.5
H3A_3d C3_3d H3C_3d 109.5
H3B_3d C3_3d H3C_3d 109.5
S2_3d C4_3d H4A_3d 109.5
S2_3d C4_3d H4B_3d 109.5
H4A_3d C4_3d H4B_3d 109.5
S2_3d C4_3d H4C_3d 109.5
H4A_3d C4_3d H4C_3d 109.5
H4B_3d C4_3d H4C_3d 109.5

loop_
_geom_bond_atom_site_label_1
_geom_bond_atom_site_label_2
_geom_bond_distance
Fe1 N19_1 1.906(4)
Fe1 N12_1 1.912(4)
Fe1 N16_1 1.920(4)
Fe1 N22_1 1.922(5)
Fe1 N25_1 1.925(4)
Fe1 N9_1 1.933(4)
C1_1 C2_1 1.399(6)
C1_1 C6_1 1.403(6)
C1_1 B7_1 1.607(6)
C2_1 C3_1 1.392(6)
C2_1 H2_1 0.9500
C3_1 C4_1 1.393(6)
C3_1 H3_1 0.9500
C4_1 C5_1 1.392(6)
C4_1 C4A_1 1.500(6)
C5_1 C6_1 1.388(6)
C5_1 H5_1 0.9500
C6_1 H6_1 0.9500
B7_1 O8_1 1.488(7)
B7_1 O15_1 1.504(7)
B7_1 O21_1 1.507(6)
O8_1 N9_1 1.377(5)
N9_1 C10_1 1.295(6)
C10_1 C11_1 1.458(7)
C10_1 C10A_1 1.503(6)
C11_1 N12_1 1.310(6)
C11_1 C11A_1 1.490(6)
N12_1 O13_1 1.383(5)
O13_1 B14_1 1.495(6)
B14_1 O26_1 1.498(7)
B14_1 O20_1 1.502(7)
B14_1 C27_1b 1.588(7)
B14_1 C27_1a 1.609(7)
O15_1 N16_1 1.378(5)
N16_1 C17_1 1.302(6)
C17_1 C18_1 1.461(7)
C17_1 C17A_1 1.498(6)
C18_1 N19_1 1.302(6)
C18_1 C18A_1 1.494(6)
N19_1 O20_1 1.387(5)
O21_1 N22_1 1.389(5)
N22_1 C23_1 1.308(6)
C23_1 C24_1 1.445(7)
C23_1 C23A_1 1.493(6)
C24_1 N25_1 1.296(6)
C24_1 C24A_1 1.503(5)
N25_1 O26_1 1.378(5)
C27_1a C28_1a 1.398(8)
C27_1a C32_1a 1.408(8)
C28_1a C29_1a 1.384(7)
C28_1a H28_1a 0.9500
C29_1a C30_1a 1.392(9)
C29_1a H29_1a 0.9500
C30_1a C31_1a 1.398(9)
C30_1a C30A_1a 1.491(9)
C31_1a C32_1a 1.386(7)
C31_1a H31_1a 0.9500
C32_1a H32_1a 0.9500
C30A_1a O30C_1a 1.218(12)
C30A_1a O30B_1a 1.343(15)
O30B_1a H30B_1a 0.8400
C27_1b C28_1b 1.391(8)
C27_1b C32_1b 1.397(8)
C28_1b C29_1b 1.389(7)
C28_1b H28_1b 0.9500
C29_1b C30_1b 1.388(9)
C29_1b H29_1b 0.9500
C30_1b C31_1b 1.397(9)
C30_1b C30A_1b 1.485(10)
C31_1b C32_1b 1.391(7)
C31_1b H31_1b 0.9500
C32_1b H32_1b 0.9500
C30A_1b O30C_1b 1.229(13)
C30A_1b O30B_1b 1.312(16)
O30B_1b H30B_1b 0.8400
C24B_1 C24A_1 1.533(8)
C24B_1 C23B_1 1.536(8)
C24B_1 H24A_1 0.9900
C24B_1 H24B_1 0.9900
C24A_1 H24C_1 0.9900
C24A_1 H24D_1 0.9900
C23B_1 C23A_1 1.535(7)
C23B_1 H23A_1 0.9900
C23B_1 H23B_1 0.9900
C23A_1 H23C_1 0.9900
C23A_1 H23D_1 0.9900
C18B_1 C17B_1 1.498(9)
C18B_1 C18A_1 1.524(8)
C18B_1 H18A_1 0.9900
C18B_1 H18B_1 0.9900
C18A_1 H18C_1 0.9900
C18A_1 H18D_1 0.9900
C17B_1 C17A_1 1.539(8)
C17B_1 H17A_1 0.9900
C17B_1 H17B_1 0.9900
C17A_1 H17C_1 0.9900
C17A_1 H17D_1 0.9900
C11B_1 C10B_1 1.534(7)
C11B_1 C11A_1 1.546(8)
C11B_1 H11A_1 0.9900
C11B_1 H11B_1 0.9900
C11A_1 H11C_1 0.9900
C11A_1 H11D_1 0.9900
C10B_1 C10A_1 1.535(8)
C10B_1 H10A_1 0.9900
C10B_1 H10B_1 0.9900
C10A_1 H10C_1 0.9900
C10A_1 H10D_1 0.9900
O4C_1 C4A_1 1.233(7)
O4B_1 C4A_1 1.308(7)
O4B_1 H4B_1 0.8400
O1_2 S2_2 1.511(5)
S2_2 C4_2 1.771(9)
S2_2 C3_2 1.783(8)
C3_2 H3A_2 0.9800
C3_2 H3B_2 0.9800
C3_2 H3C_2 0.9800
C4_2 H4A_2 0.9800
C4_2 H4B_2 0.9800
C4_2 H4C_2 0.9800
O1_4 S2_4 1.428(6)
S2_4 C3_4a 1.628(14)
S2_4 C4_4 1.778(8)
S2_4 C4_4b 1.958(13)
C4_4 H4A_4 0.9800
C4_4 H4B_4 0.9800
C4_4 H4C_4 0.9800
O1_5 S2_5 1.519(5)
S2_5 C3_5 1.778(8)
S2_5 C4_5 1.783(7)
C3_5 H3A_5 0.9800
C3_5 H3B_5 0.9800
C3_5 H3C_5 0.9800
C4_5 H4A_5 0.9800
C4_5 H4B_5 0.9800
C4_5 H4C_5 0.9800
C3_4a H3A_4a 0.9800
C3_4a H3B_4a 0.9800
C3_4a H3C_4a 0.9800
C4_4b H4A_4b 0.9800
C4_4b H4B_4b 0.9800
C4_4b H4C_4b 0.9800
S2_3c O1_3c 1.519(6)
S2_3c C3_3c 1.741(13)
S2_3c C4_3c 1.804(13)
C3_3c H3A_3c 0.9800
C3_3c H3B_3c 0.9800
C3_3c H3C_3c 0.9800
C4_3c H4A_3c 0.9800
C4_3c H4B_3c 0.9800
C4_3c H4C_3c 0.9800
S2_3d O1_3d 1.48(3)
S2_3d C3_3d 1.68(3)
S2_3d C4_3d 1.74(3)
C3_3d H3A_3d 0.9800
C3_3d H3B_3d 0.9800
C3_3d H3C_3d 0.9800
C4_3d H4A_3d 0.9800
C4_3d H4B_3d 0.9800
C4_3d H4C_3d 0.9800

loop_
_geom_torsion_atom_site_label_1
_geom_torsion_atom_site_label_2
_geom_torsion_atom_site_label_3
_geom_torsion_atom_site_label_4
_geom_torsion
C6_1 C1_1 C2_1 C3_1 1.3(7)
B7_1 C1_1 C2_1 C3_1 -177.4(5)
C1_1 C2_1 C3_1 C4_1 -0.3(7)
C2_1 C3_1 C4_1 C5_1 -1.2(7)
C2_1 C3_1 C4_1 C4A_1 179.6(4)
C3_1 C4_1 C5_1 C6_1 1.7(7)
C4A_1 C4_1 C5_1 C6_1 -179.2(4)
C4_1 C5_1 C6_1 C1_1 -0.6(7)
C2_1 C1_1 C6_1 C5_1 -0.8(7)
B7_1 C1_1 C6_1 C5_1 177.9(5)
C2_1 C1_1 B7_1 O8_1 -15.3(6)
C6_1 C1_1 B7_1 O8_1 166.1(4)
C2_1 C1_1 B7_1 O15_1 -136.6(5)
C6_1 C1_1 B7_1 O15_1 44.8(6)
C2_1 C1_1 B7_1 O21_1 105.1(5)
C6_1 C1_1 B7_1 O21_1 -73.5(6)
O15_1 B7_1 O8_1 N9_1 -55.5(5)
O21_1 B7_1 O8_1 N9_1 66.7(5)
C1_1 B7_1 O8_1 N9_1 -174.2(4)
B7_1 O8_1 N9_1 C10_1 164.2(4)
B7_1 O8_1 N9_1 Fe1 -9.0(5)
O8_1 N9_1 C10_1 C11_1 -174.4(4)
Fe1 N9_1 C10_1 C11_1 -0.8(5)
O8_1 N9_1 C10_1 C10A_1 6.7(7)
Fe1 N9_1 C10_1 C10A_1 -179.7(4)
N9_1 C10_1 C11_1 N12_1 6.2(6)
C10A_1 C10_1 C11_1 N12_1 -174.9(4)
N9_1 C10_1 C11_1 C11A_1 -171.1(5)
C10A_1 C10_1 C11_1 C11A_1 7.8(7)
C10_1 C11_1 N12_1 O13_1 -175.8(4)
C11A_1 C11_1 N12_1 O13_1 1.4(7)
C10_1 C11_1 N12_1 Fe1 -9.1(5)
C11A_1 C11_1 N12_1 Fe1 168.1(4)
C11_1 N12_1 O13_1 B14_1 152.5(4)
Fe1 N12_1 O13_1 B14_1 -13.4(5)
N12_1 O13_1 B14_1 O26_1 -53.6(5)
N12_1 O13_1 B14_1 O20_1 67.2(5)
N12_1 O13_1 B14_1 C27_1b -176.4(5)
N12_1 O13_1 B14_1 C27_1a -172.1(5)
O8_1 B7_1 O15_1 N16_1 67.2(5)
O21_1 B7_1 O15_1 N16_1 -55.0(5)
C1_1 B7_1 O15_1 N16_1 -172.0(4)
B7_1 O15_1 N16_1 C17_1 156.2(4)
B7_1 O15_1 N16_1 Fe1 -11.4(5)
O15_1 N16_1 C17_1 C18_1 -174.6(4)
Fe1 N16_1 C17_1 C18_1 -6.4(5)
O15_1 N16_1 C17_1 C17A_1 2.9(7)
Fe1 N16_1 C17_1 C17A_1 171.1(4)
N16_1 C17_1 C18_1 N19_1 5.8(6)
C17A_1 C17_1 C18_1 N19_1 -171.9(5)
N16_1 C17_1 C18_1 C18A_1 -173.1(5)
C17A_1 C17_1 C18_1 C18A_1 9.3(7)
C17_1 C18_1 N19_1 O20_1 -174.4(4)
C18A_1 C18_1 N19_1 O20_1 4.3(7)
C17_1 C18_1 N19_1 Fe1 -2.9(6)
C18A_1 C18_1 N19_1 Fe1 175.9(4)
C18_1 N19_1 O20_1 B14_1 160.5(4)
Fe1 N19_1 O20_1 B14_1 -10.7(5)
O13_1 B14_1 O20_1 N19_1 -54.1(5)
O26_1 B14_1 O20_1 N19_1 67.2(5)
C27_1b B14_1 O20_1 N19_1 -169.6(5)
C27_1a B14_1 O20_1 N19_1 -175.3(5)
O8_1 B7_1 O21_1 N22_1 -55.5(5)
O15_1 B7_1 O21_1 N22_1 67.4(5)
C1_1 B7_1 O21_1 N22_1 -176.2(4)
B7_1 O21_1 N22_1 C23_1 156.0(5)
B7_1 O21_1 N22_1 Fe1 -11.5(5)
O21_1 N22_1 C23_1 C24_1 -175.9(4)
Fe1 N22_1 C23_1 C24_1 -7.8(6)
O21_1 N22_1 C23_1 C23A_1 2.0(8)
Fe1 N22_1 C23_1 C23A_1 170.0(4)
N22_1 C23_1 C24_1 N25_1 8.1(6)
C23A_1 C23_1 C24_1 N25_1 -169.8(5)
N22_1 C23_1 C24_1 C24A_1 -173.9(5)
C23A_1 C23_1 C24_1 C24A_1 8.1(8)
C23_1 C24_1 N25_1 O26_1 -175.9(4)
C24A_1 C24_1 N25_1 O26_1 6.2(7)
C23_1 C24_1 N25_1 Fe1 -5.2(6)
C24A_1 C24_1 N25_1 Fe1 176.9(4)
C24_1 N25_1 O26_1 B14_1 160.0(4)
Fe1 N25_1 O26_1 B14_1 -10.1(5)
O13_1 B14_1 O26_1 N25_1 66.3(5)
O20_1 B14_1 O26_1 N25_1 -55.5(5)
C27_1b B14_1 O26_1 N25_1 -175.2(5)
C27_1a B14_1 O26_1 N25_1 -173.9(5)
O13_1 B14_1 C27_1a C28_1a -99.8(9)
O26_1 B14_1 C27_1a C28_1a 140.4(8)
O20_1 B14_1 C27_1a C28_1a 21.9(10)
O13_1 B14_1 C27_1a C32_1a 81.5(10)
O26_1 B14_1 C27_1a C32_1a -38.4(10)
O20_1 B14_1 C27_1a C32_1a -156.8(8)
C32_1a C27_1a C28_1a C29_1a -1.1(13)
B14_1 C27_1a C28_1a C29_1a -179.9(9)
C27_1a C28_1a C29_1a C30_1a 0.6(13)
C28_1a C29_1a C30_1a C31_1a 0.6(12)
C28_1a C29_1a C30_1a C30A_1a -178.1(10)
C29_1a C30_1a C31_1a C32_1a -1.1(12)
C30A_1a C30_1a C31_1a C32_1a 177.6(9)
C30_1a C31_1a C32_1a C27_1a 0.6(13)
C28_1a C27_1a C32_1a C31_1a 0.5(12)
B14_1 C27_1a C32_1a C31_1a 179.3(9)
C29_1a C30_1a C30A_1a O30C_1a -168.7(12)
C31_1a C30_1a C30A_1a O30C_1a 12.6(15)
C29_1a C30_1a C30A_1a O30B_1a 8.0(14)
C31_1a C30_1a C30A_1a O30B_1a -170.6(14)
O13_1 B14_1 C27_1b C28_1b -140.6(8)
O26_1 B14_1 C27_1b C28_1b 98.7(9)
O20_1 B14_1 C27_1b C28_1b -22.0(10)
O13_1 B14_1 C27_1b C32_1b 41.4(9)
O26_1 B14_1 C27_1b C32_1b -79.3(9)
O20_1 B14_1 C27_1b C32_1b 160.0(7)
C32_1b C27_1b C28_1b C29_1b 0.1(13)
B14_1 C27_1b C28_1b C29_1b -177.9(9)
C27_1b C28_1b C29_1b C30_1b 1.0(13)
C28_1b C29_1b C30_1b C31_1b -1.5(12)
C28_1b C29_1b C30_1b C30A_1b -179.0(10)
C29_1b C30_1b C31_1b C32_1b 0.9(12)
C30A_1b C30_1b C31_1b C32_1b 178.5(9)
C30_1b C31_1b C32_1b C27_1b 0.2(13)
C28_1b C27_1b C32_1b C31_1b -0.7(12)
B14_1 C27_1b C32_1b C31_1b 177.4(9)
C29_1b C30_1b C30A_1b O30C_1b -159.7(12)
C31_1b C30_1b C30A_1b O30C_1b 22.8(15)
C29_1b C30_1b C30A_1b O30B_1b 16.6(15)
C31_1b C30_1b C30A_1b O30B_1b -160.9(14)
N25_1 C24_1 C24A_1 C24B_1 -174.7(5)
C23_1 C24_1 C24A_1 C24B_1 7.6(8)
C23B_1 C24B_1 C24A_1 C24_1 -42.9(7)
C24A_1 C24B_1 C23B_1 C23A_1 65.7(7)
N22_1 C23_1 C23A_1 C23B_1 -165.0(6)
C24_1 C23_1 C23A_1 C23B_1 12.6(8)
C24B_1 C23B_1 C23A_1 C23_1 -48.1(7)
N19_1 C18_1 C18A_1 C18B_1 -173.8(5)
C17_1 C18_1 C18A_1 C18B_1 4.8(7)
C17B_1 C18B_1 C18A_1 C18_1 -39.9(8)
C18A_1 C18B_1 C17B_1 C17A_1 62.9(8)
N16_1 C17_1 C17A_1 C17B_1 -166.0(5)
C18_1 C17_1 C17A_1 C17B_1 11.3(7)
C18B_1 C17B_1 C17A_1 C17_1 -45.9(8)
N12_1 C11_1 C11A_1 C11B_1 -166.1(5)
C10_1 C11_1 C11A_1 C11B_1 10.8(7)
C10B_1 C11B_1 C11A_1 C11_1 -45.8(7)
C11A_1 C11B_1 C10B_1 C10A_1 65.5(7)
N9_1 C10_1 C10A_1 C10B_1 -171.5(5)
C11_1 C10_1 C10A_1 C10B_1 9.7(7)
C11B_1 C10B_1 C10A_1 C10_1 -45.2(7)
C5_1 C4_1 C4A_1 O4C_1 -9.2(7)
C3_1 C4_1 C4A_1 O4C_1 169.9(5)
C5_1 C4_1 C4A_1 O4B_1 170.1(4)
C3_1 C4_1 C4A_1 O4B_1 -10.8(6)
